data_9015438
loop_
_publ_author_name
'Topa, D.'
'Makovicky, E.'

_publ_section_title
;
 The crystal chemistry of cosalite based on new electron-microprobe data and
 single-crystal determination of the structure
 Note: Sample 1
;
_journal_name_full 'The Canadian Mineralogist'
_journal_page_first 1081
_journal_page_last 1107
_journal_paper_doi 10.3749/canmin.48.5.1081
_journal_volume 48
_journal_year 2010
_chemical_compound_source 'Felbertal scheelite deposit, Hobe Tauern Window, Pinzgau, Austria'
_chemical_formula_sum 'Ag0.014 Bi4 Cu0.132 Pb3.904 S10'
_chemical_name_mineral Cosalite
_space_group_IT_number 62
_symmetry_space_group_name_Hall '-P 2ac 2n'
_symmetry_space_group_name_H-M 'P n m a'
_cell_angle_alpha 90
_cell_angle_beta 90
_cell_angle_gamma 90
_cell_length_a 23.870
_cell_length_b 4.0647
_cell_length_c 19.130
_cell_formula_units_Z 4
_cell_volume 1856.077
_database_code_amcsd 0017816
_exptl_crystal_density_diffrn 7.069
_cod_original_formula_sum 'Bi4 Pb3.904 Ag.014 Cu.132 S10'
_cod_database_code 9015438

loop_
_space_group_symop_operation_xyz
x,y,z
x,1/2-y,z
-x,1/2+y,-z
1/2-x,1/2+y,1/2+z
1/2+x,1/2-y,1/2-z
1/2+x,y,1/2-z
1/2-x,-y,1/2+z
-x,-y,-z

loop_
_atom_site_aniso_label
_atom_site_aniso_U_11
_atom_site_aniso_U_22
_atom_site_aniso_U_33
_atom_site_aniso_U_12
_atom_site_aniso_U_13
_atom_site_aniso_U_23
Bi1 0.03680 0.03900 0.03390 0.00000 -0.00090 0.00000
Bi2 0.03820 0.04180 0.03710 0.00000 -0.00010 0.00000
PbMe3 0.04050 0.04070 0.03990 0.00000 -0.00130 0.00000
Bi4 0.03870 0.04050 0.03520 0.00000 0.00090 0.00000
PbMe1 0.04070 0.04300 0.04140 0.00000 0.00020 0.00000
BiMe1 0.04070 0.04300 0.04140 0.00000 0.00020 0.00000
Ag1 0.04070 0.04300 0.04140 0.00000 0.00020 0.00000
BiMe2 0.04150 0.04580 0.04670 0.00000 -0.00180 0.00000
Pb3 0.04760 0.04520 0.05040 0.00000 0.00050 0.00000
Pb4 0.05070 0.04820 0.04240 0.00000 0.00070 0.00000
Cu1 0.08000 0.04000 0.04000 0.00000 0.02000 0.00000
Cu2 0.05000 0.07000 0.16000 0.00000 0.03000 0.00000
S1 0.04200 0.04300 0.03700 0.00000 -0.00100 0.00000
S2 0.03700 0.03900 0.04200 0.00000 -0.00500 0.00000
S3 0.04800 0.04500 0.04500 0.00000 0.00400 0.00000
S4 0.04000 0.04400 0.03600 0.00000 -0.00300 0.00000
S5 0.03800 0.03700 0.04100 0.00000 -0.00500 0.00000
S6 0.03500 0.03400 0.03800 0.00000 -0.00100 0.00000
S7 0.04000 0.03800 0.03900 0.00000 -0.00100 0.00000
S8 0.03800 0.04000 0.03300 0.00000 0.00200 0.00000
S9 0.03400 0.04100 0.03500 0.00000 -0.00100 0.00000
S10 0.03700 0.04300 0.04100 0.00000 -0.00100 0.00000

loop_
_atom_site_label
_atom_site_fract_x
_atom_site_fract_y
_atom_site_fract_z
_atom_site_occupancy
_atom_site_U_iso_or_equiv
Bi1 0.15479 0.75000 0.98271 1.00000 0.03660
Bi2 0.30228 0.75000 0.09385 1.00000 0.03910
PbMe3 0.01046 0.25000 0.09059 1.00000 0.04040
Bi4 0.17144 0.25000 0.18658 1.00000 0.03810
PbMe1 0.04032 0.75000 0.27444 0.90400 0.04170
BiMe1 0.04032 0.75000 0.27444 0.08200 0.04170
Ag1 0.04032 0.75000 0.27444 0.01400 0.04170
BiMe2 0.43393 0.25000 0.03475 0.91800 0.04470
Pb3 0.20582 0.75000 0.38343 1.00000 0.04770
Pb4 0.37334 0.75000 0.29318 1.00000 0.04710
Cu1 0.41900 0.25000 0.97800 0.05700 0.05000
Cu2 0.45200 0.25000 0.11000 0.07500 0.09000
S1 0.13890 0.25000 0.47760 1.00000 0.04100
S2 0.22930 0.25000 0.02960 1.00000 0.03900
S3 0.99830 0.75000 0.41400 1.00000 0.04600
S4 0.36360 0.25000 0.15240 1.00000 0.04000
S5 0.46420 0.25000 0.28190 1.00000 0.03900
S6 0.23800 0.75000 0.22870 1.00000 0.03600
S7 0.08770 0.75000 0.12950 1.00000 0.03900
S8 0.12470 0.25000 0.30750 1.00000 0.03700
S9 0.29560 0.25000 0.36160 1.00000 0.03700
S10 0.41650 0.75000 0.43430 1.00000 0.04000

loop_
_cod_related_entry_id
_cod_related_entry_database
_cod_related_entry_code
1 AMCSD 0017816
